data_7111877
loop_
_publ_author_name
'Madeleine Livendahl'
'Charles Goehry'
'Feliu Maseras'
'Antonio M. Echavarren'

_publ_section_title
;
 Rationale for the sluggish oxidative addition of aryl halides to Au(I)
;
_journal_name_full Chem.Commun.
_journal_page_first 1533
_journal_paper_doi 10.1039/c3cc48914k
_journal_volume 50
_journal_year 2011
_chemical_formula_sum 'C19 H16 Au Br Cl P'
_chemical_formula_weight 587.61
_space_group_IT_number 14
_symmetry_cell_setting monoclinic
_symmetry_space_group_name_Hall '-P 2yn'
_symmetry_space_group_name_H-M 'P 1 21/n 1'
_atom_sites_solution_hydrogens geom
_atom_sites_solution_primary direct
_atom_sites_solution_secondary difmap
_audit_creation_method SHELXL-97
_cell_angle_alpha 90.00
_cell_angle_beta 106.295(4)
_cell_angle_gamma 90.00
_cell_formula_units_Z 4
_cell_length_a 8.4286(9)
_cell_length_b 16.0606(18)
_cell_length_c 13.9197(16)
_cell_measurement_reflns_used 8043
_cell_measurement_temperature 100(2)
_cell_measurement_theta_max 29.99
_cell_measurement_theta_min 2.54
_cell_volume 1808.6(4)
_computing_cell_refinement 'Bruker APEX2 v2011.4-0'
_computing_data_collection 'Bruker APEX2 v2011.4-0'
_computing_data_reduction 'Bruker SAINT V7.60A'
_computing_molecular_graphics 'Bruker SHELXTL'
_computing_publication_material 'Bruker SHELXTL'
_computing_structure_refinement 'SHELXS-97 (Sheldrick, 2008)'
_computing_structure_solution Sir2011
_diffrn_ambient_temperature 100(2)
_diffrn_detector_area_resol_mean 512
_diffrn_detector_type '4K CCD area detector APEX II'
_diffrn_measured_fraction_theta_full 0.999
_diffrn_measured_fraction_theta_max 0.901
_diffrn_measurement_device_type 'APEX DUO Kappa 4-axis goniometer'
_diffrn_measurement_method
;
 Fullsphere data collection, phi and omega scans
;
_diffrn_measurement_specimen_support 'magnetic support whith MicroMount'
_diffrn_radiation_monochromator 'Quazar MX Multilayer Optics'
_diffrn_radiation_type MoK\a
_diffrn_radiation_wavelength 0.71073
_diffrn_reflns_av_R_equivalents 0.0595
_diffrn_reflns_av_sigmaI/netI 0.0642
_diffrn_reflns_limit_h_max 9
_diffrn_reflns_limit_h_min -11
_diffrn_reflns_limit_k_max 21
_diffrn_reflns_limit_k_min -22
_diffrn_reflns_limit_l_max 19
_diffrn_reflns_limit_l_min -13
_diffrn_reflns_number 15740
_diffrn_reflns_theta_full 25.00
_diffrn_reflns_theta_max 30.24
_diffrn_reflns_theta_min 1.98
_diffrn_source 'Micorfocus source E025 IuS'
_diffrn_source_current 0.6
_diffrn_source_power 50
_diffrn_source_size '0.2 mm x 0.2 mm fine focus'
_diffrn_source_type 'Bruker APEX DUO'
_exptl_absorpt_coefficient_mu 10.575
_exptl_absorpt_correction_T_max 0.4177
_exptl_absorpt_correction_T_min 0.1436
_exptl_absorpt_correction_type empirical
_exptl_absorpt_process_details
; 
 SADABS Version 2008/1 Bruker-Nonius
 Blessing, Acta Cryst. (1995) A51 33-38
;
_exptl_crystal_colour colourless
_exptl_crystal_density_diffrn 2.158
_exptl_crystal_density_method 'not measured'
_exptl_crystal_description block
_exptl_crystal_F_000 1104
_exptl_crystal_size_max 0.30
_exptl_crystal_size_mid 0.18
_exptl_crystal_size_min 0.10
_refine_diff_density_max 3.678
_refine_diff_density_min -3.188
_refine_diff_density_rms 0.347
_refine_ls_extinction_method none
_refine_ls_goodness_of_fit_ref 1.052
_refine_ls_hydrogen_treatment noref
_refine_ls_matrix_type full
_refine_ls_number_parameters 208
_refine_ls_number_reflns 4852
_refine_ls_number_restraints 0
_refine_ls_restrained_S_all 1.052
_refine_ls_R_factor_all 0.0525
_refine_ls_R_factor_gt 0.0404
_refine_ls_shift/su_max 0.003
_refine_ls_shift/su_mean 0.000
_refine_ls_structure_factor_coef Fsqd
_refine_ls_weighting_details 'calc w=1/[\s^2^(Fo^2^)+(0.0695P)^2^+0.0000P] where P=(Fo^2^+2Fc^2^)/3'
_refine_ls_weighting_scheme calc
_refine_ls_wR_factor_gt 0.1082
_refine_ls_wR_factor_ref 0.1185
_reflns_number_gt 4092
_reflns_number_total 4852
_reflns_threshold_expression >2sigma(I)
_cod_data_source_file c3cc48914k.txt
_cod_data_source_block mo_mld84_0m
_cod_depositor_comments
;
The following automatic conversions were performed:

data name '_diffrn_measurement_specimen_suppport' was replaced with
'_diffrn_measurement_specimen_support' as specified in the
replacement file 'data/replacement-values/replacement_tags.lst'.

Automatic conversion script
Id: cif_correct_tags 9268 2022-04-12 08:56:07Z antanas 
;
_cod_original_cell_volume 1808.6(3)
_cod_original_sg_symbol_H-M P2(1)/n
_cod_database_code 7111877

loop_
_symmetry_equiv_pos_as_xyz
'x, y, z'
'-x+1/2, y+1/2, -z+1/2'
'-x, -y, -z'
'x-1/2, -y-1/2, z-1/2'

loop_
_atom_site_label
_atom_site_type_symbol
_atom_site_fract_x
_atom_site_fract_y
_atom_site_fract_z
_atom_site_U_iso_or_equiv
_atom_site_adp_type
_atom_site_occupancy
_atom_site_symmetry_multiplicity
_atom_site_calc_flag
_atom_site_refinement_flags
Au1 Au 0.35092(3) 0.858272(13) 0.190729(14) 0.01146(9) Uani 1 1 d .
Cl1 Cl 0.42750(19) 0.99411(9) 0.17365(10) 0.0170(3) Uani 1 1 d .
P1 P 0.28560(18) 0.72679(9) 0.21277(10) 0.0111(3) Uani 1 1 d .
Br1 Br -0.00183(8) 0.90755(4) 0.27116(5) 0.02034(15) Uani 1 1 d .
C1 C 0.1019(7) 0.7150(4) 0.2573(4) 0.0130(11) Uani 1 1 d .
H1A H 0.0887 0.6556 0.2724 0.016 Uiso 1 1 calc R
H1B H 0.1179 0.7469 0.3202 0.016 Uiso 1 1 calc R
C2 C -0.0545(7) 0.7451(4) 0.1814(4) 0.0125(11) Uani 1 1 d .
C3 C -0.1158(8) 0.8257(4) 0.1791(4) 0.0160(12) Uani 1 1 d .
C4 C -0.2639(8) 0.8492(4) 0.1111(5) 0.0175(13) Uani 1 1 d .
H4 H -0.3048 0.9043 0.1118 0.021 Uiso 1 1 calc R
C5 C -0.3509(8) 0.7919(4) 0.0427(4) 0.0214(14) Uani 1 1 d .
H5 H -0.4508 0.8080 -0.0050 0.026 Uiso 1 1 calc R
C6 C -0.2945(8) 0.7113(4) 0.0428(4) 0.0195(13) Uani 1 1 d .
H6 H -0.3564 0.6719 -0.0037 0.023 Uiso 1 1 calc R
C7 C -0.1459(7) 0.6877(4) 0.1114(4) 0.0156(12) Uani 1 1 d .
H7 H -0.1064 0.6324 0.1107 0.019 Uiso 1 1 calc R
C8 C 0.4506(7) 0.6728(4) 0.3039(4) 0.0124(11) Uani 1 1 d .
C9 C 0.4322(8) 0.6383(4) 0.3922(5) 0.0161(13) Uani 1 1 d .
H9 H 0.3316 0.6444 0.4097 0.019 Uiso 1 1 calc R
C10 C 0.5661(8) 0.5945(4) 0.4544(4) 0.0168(12) Uani 1 1 d .
H10 H 0.5566 0.5718 0.5155 0.020 Uiso 1 1 calc R
C11 C 0.7106(8) 0.5839(4) 0.4286(4) 0.0184(13) Uani 1 1 d .
H11 H 0.7981 0.5523 0.4708 0.022 Uiso 1 1 calc R
C12 C 0.7295(8) 0.6192(4) 0.3410(5) 0.0202(13) Uani 1 1 d .
H12 H 0.8302 0.6126 0.3239 0.024 Uiso 1 1 calc R
C13 C 0.5992(8) 0.6645(4) 0.2787(4) 0.0175(12) Uani 1 1 d .
H13 H 0.6115 0.6895 0.2193 0.021 Uiso 1 1 calc R
C14 C 0.2475(7) 0.6601(4) 0.1033(4) 0.0120(11) Uani 1 1 d .
C15 C 0.2354(8) 0.5744(4) 0.1149(4) 0.0166(12) Uani 1 1 d .
H15 H 0.2466 0.5513 0.1794 0.020 Uiso 1 1 calc R
C16 C 0.2069(8) 0.5229(4) 0.0317(4) 0.0194(13) Uani 1 1 d .
H16 H 0.1969 0.4645 0.0389 0.023 Uiso 1 1 calc R
C17 C 0.1928(8) 0.5570(4) -0.0626(4) 0.0224(14) Uani 1 1 d .
H17 H 0.1748 0.5214 -0.1191 0.027 Uiso 1 1 calc R
C18 C 0.2046(9) 0.6407(4) -0.0742(5) 0.0209(14) Uani 1 1 d .
H18 H 0.1938 0.6632 -0.1389 0.025 Uiso 1 1 calc R
C19 C 0.2328(8) 0.6936(4) 0.0085(4) 0.0155(12) Uani 1 1 d .
H19 H 0.2418 0.7520 0.0004 0.019 Uiso 1 1 calc R

loop_
_atom_site_aniso_label
_atom_site_aniso_U_11
_atom_site_aniso_U_22
_atom_site_aniso_U_33
_atom_site_aniso_U_23
_atom_site_aniso_U_13
_atom_site_aniso_U_12
Au1 0.01289(14) 0.00964(14) 0.01145(13) 0.00010(7) 0.00276(9) -0.00047(7)
Cl1 0.0225(8) 0.0109(7) 0.0183(6) -0.0008(5) 0.0068(5) -0.0033(5)
P1 0.0115(7) 0.0106(7) 0.0109(6) 0.0010(5) 0.0025(5) 0.0011(5)
Br1 0.0216(3) 0.0149(3) 0.0247(3) -0.0049(2) 0.0068(2) 0.0002(2)
C1 0.015(3) 0.012(3) 0.013(2) 0.003(2) 0.005(2) -0.002(2)
C2 0.011(3) 0.016(3) 0.011(2) 0.001(2) 0.0042(19) 0.002(2)
C3 0.019(3) 0.016(3) 0.014(3) 0.005(2) 0.007(2) 0.001(2)
C4 0.019(3) 0.018(3) 0.018(3) 0.002(2) 0.009(2) 0.003(2)
C5 0.013(3) 0.035(4) 0.016(3) 0.006(3) 0.004(2) 0.005(3)
C6 0.017(3) 0.024(4) 0.016(3) -0.003(2) 0.002(2) -0.002(2)
C7 0.017(3) 0.016(3) 0.014(3) -0.001(2) 0.005(2) -0.003(2)
C8 0.015(3) 0.005(3) 0.016(3) -0.001(2) 0.003(2) -0.002(2)
C9 0.018(3) 0.015(3) 0.014(3) 0.001(2) 0.002(2) -0.002(2)
C10 0.023(3) 0.011(3) 0.013(3) 0.001(2) 0.000(2) -0.003(2)
C11 0.019(3) 0.013(3) 0.017(3) -0.004(2) -0.004(2) 0.005(2)
C12 0.014(3) 0.024(3) 0.020(3) 0.001(3) 0.001(2) 0.005(3)
C13 0.021(3) 0.019(3) 0.013(3) 0.000(2) 0.004(2) 0.004(3)
C14 0.008(3) 0.012(3) 0.015(3) -0.001(2) 0.002(2) 0.002(2)
C15 0.017(3) 0.019(3) 0.014(3) 0.005(2) 0.006(2) 0.003(2)
C16 0.028(4) 0.009(3) 0.020(3) -0.002(2) 0.004(2) 0.000(2)
C17 0.028(4) 0.025(4) 0.013(3) -0.003(2) 0.003(2) 0.003(3)
C18 0.027(4) 0.024(4) 0.009(3) 0.002(2) 0.002(2) 0.002(3)
C19 0.021(3) 0.012(3) 0.014(3) 0.002(2) 0.006(2) 0.002(2)

loop_
_atom_type_symbol
_atom_type_description
_atom_type_scat_dispersion_real
_atom_type_scat_dispersion_imag
_atom_type_scat_source
C C 0.0033 0.0016 'International Tables Vol C Tables 4.2.6.8 and 6.1.1.4'
H H 0.0000 0.0000 'International Tables Vol C Tables 4.2.6.8 and 6.1.1.4'
P P 0.1023 0.0942 'International Tables Vol C Tables 4.2.6.8 and 6.1.1.4'
Cl Cl 0.1484 0.1585 'International Tables Vol C Tables 4.2.6.8 and 6.1.1.4'
Br Br -0.2901 2.4595 'International Tables Vol C Tables 4.2.6.8 and 6.1.1.4'
Au Au -2.0133 8.8022 'International Tables Vol C Tables 4.2.6.8 and 6.1.1.4'

loop_
_geom_angle_atom_site_label_1
_geom_angle_atom_site_label_2
_geom_angle_atom_site_label_3
_geom_angle
P1 Au1 Cl1 177.68(5)
C14 P1 C8 103.0(3)
C14 P1 C1 104.8(3)
C8 P1 C1 105.6(3)
C14 P1 Au1 115.9(2)
C8 P1 Au1 112.24(19)
C1 P1 Au1 114.2(2)
C2 C1 P1 112.5(4)
C3 C2 C7 117.9(5)
C3 C2 C1 123.8(5)
C7 C2 C1 118.3(5)
C2 C3 C4 121.7(6)
C2 C3 Br1 121.0(4)
C4 C3 Br1 117.3(5)
C5 C4 C3 119.4(6)
C6 C5 C4 120.6(6)
C5 C6 C7 119.9(6)
C6 C7 C2 120.5(6)
C9 C8 C13 120.8(6)
C9 C8 P1 123.4(5)
C13 C8 P1 115.7(4)
C8 C9 C10 118.2(6)
C11 C10 C9 121.3(6)
C10 C11 C12 120.3(6)
C11 C12 C13 119.5(6)
C12 C13 C8 119.8(6)
C15 C14 C19 120.1(5)
C15 C14 P1 119.1(4)
C19 C14 P1 120.8(5)
C16 C15 C14 119.5(5)
C15 C16 C17 120.0(6)
C18 C17 C16 120.6(6)
C17 C18 C19 120.3(6)
C18 C19 C14 119.5(6)

loop_
_geom_bond_atom_site_label_1
_geom_bond_atom_site_label_2
_geom_bond_distance
Au1 P1 2.2251(15)
Au1 Cl1 2.3063(15)
P1 C14 1.817(6)
P1 C8 1.818(6)
P1 C1 1.832(6)
Br1 C3 1.898(6)
C1 C2 1.518(8)
C2 C3 1.391(8)
C2 C7 1.404(8)
C3 C4 1.391(8)
C4 C5 1.379(9)
C5 C6 1.379(9)
C6 C7 1.397(8)
C8 C9 1.395(8)
C8 C13 1.399(9)
C9 C10 1.404(8)
C10 C11 1.373(9)
C11 C12 1.394(9)
C12 C13 1.397(9)
C14 C15 1.393(8)
C14 C19 1.398(8)
C15 C16 1.388(8)
C16 C17 1.396(8)
C17 C18 1.361(9)
C18 C19 1.397(8)

loop_
_geom_torsion_atom_site_label_1
_geom_torsion_atom_site_label_2
_geom_torsion_atom_site_label_3
_geom_torsion_atom_site_label_4
_geom_torsion
Cl1 Au1 P1 C14 -131.5(13)
Cl1 Au1 P1 C8 -13.6(14)
Cl1 Au1 P1 C1 106.5(13)
C14 P1 C1 C2 -62.8(5)
C8 P1 C1 C2 -171.1(4)
Au1 P1 C1 C2 65.1(4)
P1 C1 C2 C3 -92.0(6)
P1 C1 C2 C7 90.2(6)
C7 C2 C3 C4 1.0(9)
C1 C2 C3 C4 -176.9(5)
C7 C2 C3 Br1 179.6(4)
C1 C2 C3 Br1 1.8(8)
C2 C3 C4 C5 -1.4(9)
Br1 C3 C4 C5 179.9(5)
C3 C4 C5 C6 1.6(9)
C4 C5 C6 C7 -1.3(9)
C5 C6 C7 C2 0.9(9)
C3 C2 C7 C6 -0.7(8)
C1 C2 C7 C6 177.2(5)
C14 P1 C8 C9 -115.0(5)
C1 P1 C8 C9 -5.4(6)
Au1 P1 C8 C9 119.6(5)
C14 P1 C8 C13 62.6(5)
C1 P1 C8 C13 172.2(5)
Au1 P1 C8 C13 -62.8(5)
C13 C8 C9 C10 -0.6(9)
P1 C8 C9 C10 176.9(4)
C8 C9 C10 C11 -1.5(9)
C9 C10 C11 C12 2.3(9)
C10 C11 C12 C13 -1.1(10)
C11 C12 C13 C8 -0.9(10)
C9 C8 C13 C12 1.7(10)
P1 C8 C13 C12 -175.9(5)
C8 P1 C14 C15 45.7(5)
C1 P1 C14 C15 -64.6(5)
Au1 P1 C14 C15 168.6(4)
C8 P1 C14 C19 -133.4(5)
C1 P1 C14 C19 116.3(5)
Au1 P1 C14 C19 -10.5(6)
C19 C14 C15 C16 -0.7(9)
P1 C14 C15 C16 -179.8(5)
C14 C15 C16 C17 0.9(10)
C15 C16 C17 C18 -0.9(10)
C16 C17 C18 C19 0.6(11)
C17 C18 C19 C14 -0.4(10)
C15 C14 C19 C18 0.5(9)
P1 C14 C19 C18 179.5(5)
